data_4313962
loop_
_publ_author_name
'Yonghong Wan'
'Liping Zhang'
'Linpei Jin'
'Song Gao'
'Shaozhe Lu'

_publ_section_title
;
 High-Dimensional Architectures from the Self-Assembly of Lanthanide Ions
 with Benzenedicarboxylates and 1,10-Phenanthroline
;
_journal_name_full 'Inorganic Chemistry'
_journal_page_first 4985
_journal_page_last 4994
_journal_paper_doi 10.1021/ic034258c
_journal_volume 42
_journal_year 2003
_chemical_formula_sum 'C48 H40 Eu2 N4 O18'
_chemical_formula_weight 1264.76
_chemical_name_systematic
; 
 ? 
;
_space_group_IT_number 14
_symmetry_cell_setting monoclinic
_symmetry_space_group_name_Hall '-P 2ybc'
_symmetry_space_group_name_H-M 'P 1 21/c 1'
_atom_sites_solution_hydrogens geom
_atom_sites_solution_primary direct
_atom_sites_solution_secondary difmap
_audit_creation_method SHELXL-97
_cell_angle_alpha 90.00
_cell_angle_beta 110.391(3)
_cell_angle_gamma 90.00
_cell_formula_units_Z 4
_cell_length_a 20.979(4)
_cell_length_b 11.5989(19)
_cell_length_c 20.810(3)
_cell_measurement_temperature 293(2)
_cell_volume 4746.5(14)
_computing_cell_refinement 'Bruker SMART'
_computing_data_collection 'Bruker SMART'
_computing_data_reduction 'Bruker SHELXTL'
_computing_molecular_graphics 'Bruker SHELXTL'
_computing_publication_material 'Bruker SHELXTL'
_computing_structure_refinement 'SHELXL-97 (Sheldrick, 1997)'
_computing_structure_solution 'SHELXS-97 (Sheldrick, 1990)'
_diffrn_ambient_temperature 293(2)
_diffrn_measured_fraction_theta_full 0.994
_diffrn_measured_fraction_theta_max 0.994
_diffrn_measurement_device_type 'CCD area detector'
_diffrn_measurement_method 'phi and omega scans'
_diffrn_radiation_monochromator graphite
_diffrn_radiation_source 'fine-focus sealed tube'
_diffrn_radiation_type MoK\a
_diffrn_radiation_wavelength 0.71073
_diffrn_reflns_av_R_equivalents 0.0473
_diffrn_reflns_av_sigmaI/netI 0.0567
_diffrn_reflns_limit_h_max 24
_diffrn_reflns_limit_h_min -21
_diffrn_reflns_limit_k_max 12
_diffrn_reflns_limit_k_min -13
_diffrn_reflns_limit_l_max 24
_diffrn_reflns_limit_l_min -24
_diffrn_reflns_number 19249
_diffrn_reflns_theta_full 25.03
_diffrn_reflns_theta_max 25.03
_diffrn_reflns_theta_min 1.98
_exptl_absorpt_coefficient_mu 2.700
_exptl_absorpt_correction_T_max 0.8768
_exptl_absorpt_correction_T_min 0.2942
_exptl_absorpt_correction_type multi-scan
_exptl_absorpt_process_details SADABS
_exptl_crystal_density_diffrn 1.771
_exptl_crystal_density_method 'not measured'
_exptl_crystal_F_000 2504
_exptl_crystal_size_max 0.60
_exptl_crystal_size_mid 0.05
_exptl_crystal_size_min 0.05
_refine_diff_density_max 0.964
_refine_diff_density_min -0.785
_refine_diff_density_rms 0.107
_refine_ls_extinction_method none
_refine_ls_goodness_of_fit_ref 0.977
_refine_ls_hydrogen_treatment mixed
_refine_ls_matrix_type full
_refine_ls_number_parameters 649
_refine_ls_number_reflns 8347
_refine_ls_number_restraints 0
_refine_ls_restrained_S_all 0.977
_refine_ls_R_factor_all 0.0482
_refine_ls_R_factor_gt 0.0298
_refine_ls_shift/su_max 0.007
_refine_ls_shift/su_mean 0.000
_refine_ls_structure_factor_coef Fsqd
_refine_ls_weighting_details 'calc w=1/[\s^2^(Fo^2^)+(0.0256P)^2^+0.0000P] where P=(Fo^2^+2Fc^2^)/3'
_refine_ls_weighting_scheme calc
_refine_ls_wR_factor_gt 0.0586
_refine_ls_wR_factor_ref 0.0640
_reflns_number_gt 6456
_reflns_number_total 8347
_reflns_threshold_expression >2sigma(I)
_cod_data_source_file ic034258csi20030310_091045_2.cif
_cod_data_source_block complex2
_cod_depositor_comments
;
The following automatic conversions were performed:

'_symmetry_cell_setting' value 'Monoclinic' changed to 'monoclinic'
according to the built-in table from CIF Core dictionary named
'cif_core.dic' version 2.4.1 from
2010-06-29.

'_exptl_absorpt_correction_type' value 'MULTI-SCAN'
changed to 'multi-scan' according to the built-in table from CIF Core
dictionary named 'cif_core.dic' version 2.4.1 from 2010-06-29.

Automatic conversion script
Id: cif_fix_values 1646 2011-03-28 12:23:43Z adriana 
;
_cod_database_code 4313962

loop_
_symmetry_equiv_pos_as_xyz
'x, y, z'
'-x, y+1/2, -z+1/2'
'-x, -y, -z'
'x, -y-1/2, z-1/2'

loop_
_atom_site_label
_atom_site_type_symbol
_atom_site_fract_x
_atom_site_fract_y
_atom_site_fract_z
_atom_site_U_iso_or_equiv
_atom_site_adp_type
_atom_site_occupancy
_atom_site_symmetry_multiplicity
_atom_site_calc_flag
_atom_site_refinement_flags
_atom_site_disorder_assembly
_atom_site_disorder_group
Eu1 Eu 0.053766(11) 0.421736(18) 0.445831(10) 0.01642(6) Uani 1 1 d . . .
Eu2 Eu 0.400915(11) 0.820743(18) 0.463992(11) 0.02061(7) Uani 1 1 d . . .
O1 O 0.40354(15) 1.0069(2) 0.51050(15) 0.0267(7) Uani 1 1 d . . .
O2 O 0.49778(15) 1.1134(2) 0.54650(15) 0.0283(7) Uani 1 1 d . . .
O3 O 0.46577(18) 1.5416(3) 0.56201(17) 0.0455(10) Uani 1 1 d . . .
O4 O 0.39073(18) 1.6187(3) 0.46924(16) 0.0383(9) Uani 1 1 d . . .
O5 O 0.12096(15) 0.4274(3) 0.37054(14) 0.0316(8) Uani 1 1 d . . .
O6 O 0.01892(15) 0.3512(3) 0.32456(14) 0.0292(7) Uani 1 1 d . . .
O7 O -0.00944(17) 0.0853(3) 0.12598(15) 0.0332(8) Uani 1 1 d . . .
O8 O 0.04450(16) 0.1212(3) 0.05392(15) 0.0339(8) Uani 1 1 d . . .
O9 O 0.33508(15) 0.7910(3) 0.53822(15) 0.0287(7) Uani 1 1 d . . .
O10 O 0.40252(16) 0.8180(3) 0.64663(15) 0.0377(9) Uani 1 1 d . . .
O11 O 0.11353(15) 0.5817(2) 0.51130(14) 0.0262(7) Uani 1 1 d . . .
O13 O 0.40576(18) 0.7267(3) 0.35989(17) 0.0455(9) Uani 1 1 d . . .
O14 O 0.48481(15) 0.7718(3) 0.57639(14) 0.0290(7) Uani 1 1 d . . .
N1 N 0.17499(19) 0.3413(3) 0.51605(18) 0.0258(9) Uani 1 1 d . . .
N2 N 0.0700(2) 0.2022(3) 0.44310(19) 0.0317(10) Uani 1 1 d . . .
N3 N 0.27426(19) 0.8060(3) 0.38939(18) 0.0262(9) Uani 1 1 d . . .
N4 N 0.35792(18) 0.9648(3) 0.36182(18) 0.0280(9) Uani 1 1 d . . .
C1 C 0.4344(2) 1.1028(4) 0.5178(2) 0.0218(10) Uani 1 1 d . . .
C2 C 0.3931(2) 1.2095(3) 0.4905(2) 0.0220(10) Uani 1 1 d . . .
C3 C 0.3273(2) 1.2020(4) 0.4435(2) 0.0298(11) Uani 1 1 d . . .
H3A H 0.3076 1.1300 0.4300 0.036 Uiso 1 1 calc R . .
C4 C 0.2909(2) 1.3007(4) 0.4165(3) 0.0355(12) Uani 1 1 d . . .
H4A H 0.2469 1.2951 0.3850 0.043 Uiso 1 1 calc R . .
C5 C 0.3199(3) 1.4075(4) 0.4365(2) 0.0339(12) Uani 1 1 d . . .
H5A H 0.2954 1.4737 0.4177 0.041 Uiso 1 1 calc R . .
C6 C 0.3852(2) 1.4174(4) 0.4843(2) 0.0267(10) Uani 1 1 d . . .
C7 C 0.4215(2) 1.3178(4) 0.5108(2) 0.0254(10) Uani 1 1 d . . .
H7A H 0.4654 1.3235 0.5425 0.030 Uiso 1 1 calc R . .
C8 C 0.4165(3) 1.5337(4) 0.5075(2) 0.0314(12) Uani 1 1 d . . .
C9 C 0.0755(2) 0.3789(4) 0.3212(2) 0.0232(10) Uani 1 1 d . . .
C10 C 0.0898(2) 0.3535(4) 0.2564(2) 0.0227(10) Uani 1 1 d . . .
C11 C 0.1388(3) 0.4153(4) 0.2405(2) 0.0341(12) Uani 1 1 d . . .
H11A H 0.1637 0.4720 0.2703 0.041 Uiso 1 1 calc R . .
C12 C 0.1512(3) 0.3930(4) 0.1804(2) 0.0415(14) Uani 1 1 d . . .
H12A H 0.1841 0.4347 0.1698 0.050 Uiso 1 1 calc R . .
C13 C 0.1141(2) 0.3083(4) 0.1363(2) 0.0323(12) Uani 1 1 d . . .
H13A H 0.1215 0.2946 0.0954 0.039 Uiso 1 1 calc R . .
C14 C 0.0666(2) 0.2442(3) 0.15225(19) 0.0196(10) Uani 1 1 d . . .
C15 C 0.0535(2) 0.2679(4) 0.21171(19) 0.0206(10) Uani 1 1 d . . .
H15A H 0.0202 0.2264 0.2218 0.025 Uiso 1 1 calc R . .
C16 C 0.0312(2) 0.1444(4) 0.1068(2) 0.0252(11) Uani 1 1 d . . .
C17 C 0.3462(2) 0.7965(4) 0.6021(2) 0.0260(11) Uani 1 1 d . . .
C18 C 0.2857(2) 0.7762(4) 0.6247(2) 0.0239(10) Uani 1 1 d . . .
C19 C 0.2873(2) 0.8196(4) 0.6879(2) 0.0341(12) Uani 1 1 d . . .
H19A H 0.3263 0.8560 0.7168 0.041 Uiso 1 1 calc R . .
C20 C 0.2318(2) 0.8088(4) 0.7076(2) 0.0320(12) Uani 1 1 d . . .
H20A H 0.2331 0.8395 0.7494 0.038 Uiso 1 1 calc R . .
C21 C 0.1738(2) 0.7529(4) 0.6662(2) 0.0299(11) Uani 1 1 d . . .
H21A H 0.1362 0.7472 0.6799 0.036 Uiso 1 1 calc R . .
C22 C 0.1715(2) 0.7051(3) 0.6043(2) 0.0205(10) Uani 1 1 d . . .
C23 C 0.2280(2) 0.7190(4) 0.5839(2) 0.0218(10) Uani 1 1 d . . .
H23A H 0.2266 0.6891 0.5420 0.026 Uiso 1 1 calc R . .
C24 C 0.1102(2) 0.6374(3) 0.5624(2) 0.0212(10) Uani 1 1 d . . .
C25 C 0.2261(2) 0.4064(4) 0.5534(2) 0.0365(12) Uani 1 1 d . . .
H25A H 0.2191 0.4855 0.5542 0.044 Uiso 1 1 calc R . .
C26 C 0.2903(3) 0.3627(5) 0.5918(3) 0.0452(14) Uani 1 1 d . . .
H26A H 0.3247 0.4121 0.6174 0.054 Uiso 1 1 calc R . .
C27 C 0.3019(3) 0.2481(5) 0.5913(3) 0.0434(14) Uani 1 1 d . . .
H27A H 0.3440 0.2178 0.6174 0.052 Uiso 1 1 calc R . .
C28 C 0.2503(3) 0.1761(4) 0.5515(2) 0.0374(13) Uani 1 1 d . . .
C29 C 0.2593(3) 0.0539(5) 0.5454(3) 0.0480(15) Uani 1 1 d . . .
H29A H 0.3015 0.0208 0.5688 0.058 Uiso 1 1 calc R . .
C30 C 0.2085(3) -0.0125(5) 0.5070(3) 0.0524(16) Uani 1 1 d . . .
H30A H 0.2164 -0.0906 0.5027 0.063 Uiso 1 1 calc R . .
C31 C 0.1422(3) 0.0332(4) 0.4722(3) 0.0396(13) Uani 1 1 d . . .
C32 C 0.0869(3) -0.0343(5) 0.4349(3) 0.0557(17) Uani 1 1 d . . .
H32A H 0.0921 -0.1134 0.4315 0.067 Uiso 1 1 calc R . .
C33 C 0.0250(3) 0.0156(5) 0.4035(3) 0.0636(19) Uani 1 1 d . . .
H33A H -0.0124 -0.0291 0.3791 0.076 Uiso 1 1 calc R . .
C34 C 0.0187(3) 0.1345(4) 0.4084(3) 0.0503(16) Uani 1 1 d . . .
H34A H -0.0236 0.1680 0.3864 0.060 Uiso 1 1 calc R . .
C35 C 0.1320(2) 0.1531(4) 0.4754(2) 0.0293(11) Uani 1 1 d . . .
C36 C 0.1866(2) 0.2260(4) 0.5142(2) 0.0255(10) Uani 1 1 d . . .
C37 C 0.3971(3) 1.0398(4) 0.3468(2) 0.0400(13) Uani 1 1 d . . .
H37A H 0.4437 1.0344 0.3702 0.048 Uiso 1 1 calc R . .
C38 C 0.3743(3) 1.1267(5) 0.2986(3) 0.0494(15) Uani 1 1 d . . .
H38A H 0.4047 1.1777 0.2903 0.059 Uiso 1 1 calc R . .
C39 C 0.3065(3) 1.1358(5) 0.2637(3) 0.0486(15) Uani 1 1 d . . .
H39A H 0.2897 1.1949 0.2320 0.058 Uiso 1 1 calc R . .
C40 C 0.2617(3) 1.0556(4) 0.2757(2) 0.0376(13) Uani 1 1 d . . .
C41 C 0.1898(3) 1.0583(5) 0.2408(3) 0.0518(16) Uani 1 1 d . . .
H41A H 0.1711 1.1151 0.2081 0.062 Uiso 1 1 calc R . .
C42 C 0.1488(3) 0.9809(5) 0.2541(3) 0.0516(16) Uani 1 1 d . . .
H42A H 0.1022 0.9850 0.2306 0.062 Uiso 1 1 calc R . .
C43 C 0.1753(3) 0.8920(4) 0.3039(2) 0.0379(13) Uani 1 1 d . . .
C44 C 0.1352(3) 0.8047(5) 0.3167(3) 0.0440(14) Uani 1 1 d . . .
H44A H 0.0886 0.8037 0.2927 0.053 Uiso 1 1 calc R . .
C45 C 0.1638(3) 0.7215(5) 0.3637(3) 0.0406(13) Uani 1 1 d . . .
H45A H 0.1375 0.6629 0.3720 0.049 Uiso 1 1 calc R . .
C46 C 0.2336(2) 0.7261(4) 0.3993(2) 0.0335(12) Uani 1 1 d . . .
H46A H 0.2528 0.6695 0.4319 0.040 Uiso 1 1 calc R . .
C47 C 0.2459(2) 0.8877(4) 0.3409(2) 0.0289(11) Uani 1 1 d . . .
C48 C 0.2900(2) 0.9701(4) 0.3263(2) 0.0286(11) Uani 1 1 d . . .
O15 O 0.4705(4) 0.7847(7) 0.2727(3) 0.181(4) Uani 1 1 d . . .
O16 O 0.4309(3) 0.0513(4) 0.7051(3) 0.118(2) Uani 1 1 d . . .
O17 O 0.3968(4) 0.4901(4) 0.3248(3) 0.123(2) Uani 1 1 d . . .
O18 O 0.4514(4) 0.4439(8) 0.6793(4) 0.186(3) Uani 1 1 d . . .
O12 O 0.05966(15) 0.6392(3) 0.58137(14) 0.0270(7) Uani 1 1 d . . .

loop_
_atom_site_aniso_label
_atom_site_aniso_U_11
_atom_site_aniso_U_22
_atom_site_aniso_U_33
_atom_site_aniso_U_23
_atom_site_aniso_U_13
_atom_site_aniso_U_12
Eu1 0.01737(12) 0.01778(12) 0.01429(11) -0.00110(9) 0.00572(8) -0.00071(9)
Eu2 0.01752(12) 0.01805(12) 0.02447(13) 0.00264(10) 0.00507(9) -0.00021(10)
O1 0.0261(18) 0.0163(16) 0.0389(19) 0.0029(14) 0.0126(14) -0.0017(14)
O2 0.0217(18) 0.0227(17) 0.0409(19) 0.0052(14) 0.0113(15) 0.0021(14)
O3 0.053(2) 0.0216(19) 0.047(2) 0.0018(16) -0.0017(19) -0.0025(17)
O4 0.053(2) 0.0201(17) 0.036(2) 0.0033(15) 0.0097(17) 0.0045(17)
O5 0.0264(18) 0.044(2) 0.0220(16) -0.0135(15) 0.0060(14) -0.0078(16)
O6 0.0254(18) 0.042(2) 0.0214(17) -0.0089(14) 0.0103(14) -0.0058(16)
O7 0.041(2) 0.0342(19) 0.0239(17) -0.0097(15) 0.0100(15) -0.0108(17)
O8 0.038(2) 0.042(2) 0.0195(17) -0.0093(15) 0.0073(15) 0.0122(17)
O9 0.0268(18) 0.0344(19) 0.0258(18) 0.0009(14) 0.0101(14) -0.0039(15)
O10 0.0224(18) 0.060(2) 0.0264(18) -0.0080(16) 0.0035(15) -0.0100(17)
O11 0.0243(17) 0.0302(18) 0.0250(17) -0.0076(14) 0.0099(13) -0.0041(15)
O13 0.054(2) 0.045(2) 0.040(2) -0.0111(17) 0.0197(18) -0.0098(19)
O14 0.0207(17) 0.0335(18) 0.0286(17) 0.0044(14) 0.0032(13) -0.0020(15)
N1 0.026(2) 0.027(2) 0.026(2) 0.0009(17) 0.0110(17) 0.0032(18)
N2 0.027(2) 0.023(2) 0.038(2) -0.0060(18) 0.0040(19) -0.0002(19)
N3 0.026(2) 0.026(2) 0.025(2) 0.0014(17) 0.0072(17) -0.0029(18)
N4 0.020(2) 0.031(2) 0.029(2) 0.0046(18) 0.0044(17) -0.0001(18)
C1 0.024(3) 0.018(2) 0.027(2) 0.0012(19) 0.013(2) 0.000(2)
C2 0.026(3) 0.017(2) 0.027(2) 0.0029(19) 0.014(2) 0.000(2)
C3 0.024(3) 0.024(3) 0.038(3) 0.000(2) 0.006(2) -0.002(2)
C4 0.023(3) 0.031(3) 0.046(3) 0.003(2) 0.004(2) 0.005(2)
C5 0.037(3) 0.027(3) 0.037(3) 0.008(2) 0.011(2) 0.010(2)
C6 0.031(3) 0.022(2) 0.029(2) 0.001(2) 0.013(2) 0.003(2)
C7 0.022(2) 0.024(3) 0.032(3) 0.004(2) 0.012(2) 0.003(2)
C8 0.044(3) 0.020(3) 0.036(3) 0.004(2) 0.022(3) 0.004(2)
C9 0.027(3) 0.025(2) 0.020(2) -0.0032(19) 0.011(2) 0.005(2)
C10 0.023(2) 0.024(2) 0.021(2) -0.0030(19) 0.0080(19) -0.001(2)
C11 0.040(3) 0.033(3) 0.032(3) -0.010(2) 0.017(2) -0.012(2)
C12 0.047(3) 0.050(3) 0.040(3) -0.011(3) 0.032(3) -0.022(3)
C13 0.046(3) 0.035(3) 0.025(3) -0.005(2) 0.022(2) -0.003(2)
C14 0.024(2) 0.020(2) 0.012(2) 0.0033(17) 0.0039(18) 0.0060(19)
C15 0.017(2) 0.026(2) 0.018(2) 0.0012(19) 0.0058(19) -0.001(2)
C16 0.026(3) 0.025(3) 0.019(2) -0.001(2) 0.001(2) 0.009(2)
C17 0.023(3) 0.026(3) 0.030(3) -0.002(2) 0.011(2) -0.002(2)
C18 0.023(2) 0.021(2) 0.025(2) 0.0017(19) 0.005(2) -0.003(2)
C19 0.031(3) 0.041(3) 0.025(3) -0.010(2) 0.003(2) -0.010(2)
C20 0.028(3) 0.043(3) 0.024(3) -0.012(2) 0.009(2) -0.007(2)
C21 0.026(3) 0.037(3) 0.028(3) -0.002(2) 0.011(2) -0.003(2)
C22 0.021(2) 0.019(2) 0.021(2) 0.0001(18) 0.0079(19) -0.0031(19)
C23 0.025(2) 0.023(2) 0.014(2) -0.0036(18) 0.0037(19) -0.001(2)
C24 0.027(3) 0.015(2) 0.021(2) 0.0014(19) 0.007(2) -0.001(2)
C25 0.026(3) 0.038(3) 0.040(3) -0.003(2) 0.005(2) -0.005(2)
C26 0.021(3) 0.065(4) 0.044(3) 0.002(3) 0.004(2) -0.001(3)
C27 0.027(3) 0.055(4) 0.043(3) 0.015(3) 0.006(2) 0.014(3)
C28 0.036(3) 0.044(3) 0.037(3) 0.013(3) 0.019(2) 0.011(3)
C29 0.045(4) 0.046(4) 0.055(4) 0.016(3) 0.020(3) 0.026(3)
C30 0.065(4) 0.028(3) 0.068(4) 0.010(3) 0.029(3) 0.023(3)
C31 0.055(4) 0.025(3) 0.045(3) 0.003(2) 0.024(3) 0.007(3)
C32 0.073(5) 0.020(3) 0.073(4) -0.008(3) 0.025(4) 0.003(3)
C33 0.059(4) 0.036(4) 0.079(5) -0.018(3) 0.003(4) -0.014(3)
C34 0.042(4) 0.032(3) 0.061(4) -0.007(3) -0.001(3) 0.002(3)
C35 0.037(3) 0.028(3) 0.029(3) 0.003(2) 0.018(2) 0.010(2)
C36 0.024(3) 0.030(3) 0.025(2) 0.006(2) 0.012(2) 0.003(2)
C37 0.036(3) 0.041(3) 0.038(3) 0.013(2) 0.006(2) -0.005(3)
C38 0.055(4) 0.044(3) 0.042(3) 0.018(3) 0.008(3) -0.007(3)
C39 0.058(4) 0.045(3) 0.037(3) 0.023(3) 0.010(3) 0.004(3)
C40 0.039(3) 0.039(3) 0.029(3) 0.008(2) 0.004(2) 0.008(3)
C41 0.040(3) 0.055(4) 0.050(4) 0.021(3) 0.002(3) 0.014(3)
C42 0.026(3) 0.062(4) 0.052(4) 0.009(3) -0.004(3) 0.011(3)
C43 0.027(3) 0.047(3) 0.035(3) -0.003(2) 0.005(2) 0.002(3)
C44 0.017(3) 0.065(4) 0.046(3) -0.012(3) 0.006(2) -0.005(3)
C45 0.035(3) 0.045(3) 0.042(3) -0.008(3) 0.014(3) -0.012(3)
C46 0.031(3) 0.038(3) 0.031(3) -0.002(2) 0.009(2) -0.004(2)
C47 0.031(3) 0.029(3) 0.024(3) -0.005(2) 0.007(2) 0.003(2)
C48 0.035(3) 0.026(3) 0.021(2) 0.002(2) 0.006(2) 0.000(2)
O15 0.196(7) 0.296(9) 0.092(4) -0.107(5) 0.101(5) -0.190(7)
O16 0.160(6) 0.089(4) 0.117(4) -0.025(3) 0.061(4) -0.048(4)
O17 0.226(7) 0.071(4) 0.097(4) 0.009(3) 0.089(4) 0.029(4)
O18 0.152(7) 0.270(10) 0.119(6) 0.019(6) 0.026(5) -0.029(7)
O12 0.0209(17) 0.0346(18) 0.0266(17) -0.0085(14) 0.0097(14) -0.0070(15)

loop_
_atom_type_symbol
_atom_type_description
_atom_type_scat_dispersion_real
_atom_type_scat_dispersion_imag
_atom_type_scat_source
C C 0.0033 0.0016 'International Tables Vol C Tables 4.2.6.8 and 6.1.1.4'
H H 0.0000 0.0000 'International Tables Vol C Tables 4.2.6.8 and 6.1.1.4'
N N 0.0061 0.0033 'International Tables Vol C Tables 4.2.6.8 and 6.1.1.4'
O O 0.0106 0.0060 'International Tables Vol C Tables 4.2.6.8 and 6.1.1.4'
Eu Eu -0.1578 3.6682 'International Tables Vol C Tables 4.2.6.8 and 6.1.1.4'

loop_
_geom_angle_atom_site_label_1
_geom_angle_atom_site_label_2
_geom_angle_atom_site_label_3
_geom_angle
_geom_angle_site_symmetry_1
_geom_angle_site_symmetry_3
_geom_angle_publ_flag
O12 Eu1 O8 75.85(10) 3_566 4_566 ?
O12 Eu1 O11 131.11(10) 3_566 . ?
O8 Eu1 O11 79.77(10) 4_566 . ?
O12 Eu1 O7 87.01(11) 3_566 2 ?
O8 Eu1 O7 127.94(11) 4_566 2 ?
O11 Eu1 O7 75.66(10) . 2 ?
O12 Eu1 O5 127.86(10) 3_566 . ?
O8 Eu1 O5 150.11(11) 4_566 . ?
O11 Eu1 O5 92.25(10) . . ?
O7 Eu1 O5 76.35(11) 2 . ?
O12 Eu1 O6 75.18(10) 3_566 . ?
O8 Eu1 O6 142.44(10) 4_566 . ?
O11 Eu1 O6 137.75(10) . . ?
O7 Eu1 O6 73.54(10) 2 . ?
O5 Eu1 O6 52.79(10) . . ?
O12 Eu1 N2 80.08(11) 3_566 . ?
O8 Eu1 N2 82.44(12) 4_566 . ?
O11 Eu1 N2 137.39(11) . . ?
O7 Eu1 N2 142.80(11) 2 . ?
O5 Eu1 N2 84.40(12) . . ?
O6 Eu1 N2 69.47(11) . . ?
O12 Eu1 N1 136.83(11) 3_566 . ?
O8 Eu1 N1 77.37(11) 4_566 . ?
O11 Eu1 N1 75.14(11) . . ?
O7 Eu1 N1 136.04(12) 2 . ?
O5 Eu1 N1 72.74(10) . . ?
O6 Eu1 N1 109.31(10) . . ?
N2 Eu1 N1 63.28(11) . . ?
O12 Eu1 C9 101.47(12) 3_566 . ?
O8 Eu1 C9 157.37(12) 4_566 . ?
O11 Eu1 C9 116.12(12) . . ?
O7 Eu1 C9 73.65(12) 2 . ?
O5 Eu1 C9 26.49(11) . . ?
O6 Eu1 C9 26.31(11) . . ?
N2 Eu1 C9 74.99(12) . . ?
N1 Eu1 C9 90.79(12) . . ?
O12 Eu1 O8 66.90(9) 3_566 2 ?
O8 Eu1 O8 83.17(10) 4_566 2 ?
O11 Eu1 O8 68.64(9) . 2 ?
O7 Eu1 O8 45.21(9) 2 2 ?
O5 Eu1 O8 120.85(9) . 2 ?
O6 Eu1 O8 106.52(9) . 2 ?
N2 Eu1 O8 146.30(11) . 2 ?
N1 Eu1 O8 141.31(10) . 2 ?
C9 Eu1 O8 116.88(10) . 2 ?
O12 Eu1 C16 76.00(11) 3_566 2 ?
O8 Eu1 C16 106.35(12) 4_566 2 ?
O11 Eu1 C16 71.21(10) . 2 ?
O7 Eu1 C16 21.89(11) 2 2 ?
O5 Eu1 C16 97.99(12) . 2 ?
O6 Eu1 C16 89.20(11) . 2 ?
N2 Eu1 C16 151.37(11) . 2 ?
N1 Eu1 C16 144.69(11) . 2 ?
C9 Eu1 C16 94.49(12) . 2 ?
O8 Eu1 C16 23.33(10) 2 2 ?
O12 Eu1 Eu1 64.17(7) 3_566 3_566 ?
O8 Eu1 Eu1 48.27(8) 4_566 3_566 ?
O11 Eu1 Eu1 67.90(7) . 3_566 ?
O7 Eu1 Eu1 79.91(8) 2 3_566 ?
O5 Eu1 Eu1 152.26(7) . 3_566 ?
O6 Eu1 Eu1 132.11(7) . 3_566 ?
N2 Eu1 Eu1 123.34(9) . 3_566 ?
N1 Eu1 Eu1 117.43(8) . 3_566 ?
C9 Eu1 Eu1 150.67(9) . 3_566 ?
O8 Eu1 Eu1 34.90(5) 2 3_566 ?
C16 Eu1 Eu1 58.14(9) 2 3_566 ?
O2 Eu2 O1 81.21(10) 3_676 . ?
O2 Eu2 O4 115.39(11) 3_676 1_545 ?
O1 Eu2 O4 151.61(11) . 1_545 ?
O2 Eu2 O9 147.37(10) 3_676 . ?
O1 Eu2 O9 78.81(10) . . ?
O4 Eu2 O9 75.46(11) 1_545 . ?
O2 Eu2 O14 77.95(10) 3_676 . ?
O1 Eu2 O14 85.07(10) . . ?
O4 Eu2 O14 76.86(10) 1_545 . ?
O9 Eu2 O14 74.87(10) . . ?
O2 Eu2 O13 75.23(11) 3_676 . ?
O1 Eu2 O13 139.95(11) . . ?
O4 Eu2 O13 68.42(11) 1_545 . ?
O9 Eu2 O13 134.79(11) . . ?
O14 Eu2 O13 120.07(11) . . ?
O2 Eu2 N3 138.24(11) 3_676 . ?
O1 Eu2 N3 100.36(11) . . ?
O4 Eu2 N3 82.58(11) 1_545 . ?
O9 Eu2 N3 71.21(11) . . ?
O14 Eu2 N3 143.75(11) . . ?
O13 Eu2 N3 77.88(12) . . ?
O2 Eu2 N4 77.39(11) 3_676 . ?
O1 Eu2 N4 72.53(11) . . ?
O4 Eu2 N4 131.57(11) 1_545 . ?
O9 Eu2 N4 119.87(11) . . ?
O14 Eu2 N4 148.80(11) . . ?
O13 Eu2 N4 71.01(12) . . ?
N3 Eu2 N4 63.85(11) . . ?
C1 O1 Eu2 142.1(3) . . ?
C1 O2 Eu2 146.2(3) . 3_676 ?
C8 O4 Eu2 141.1(3) . 1_565 ?
C9 O5 Eu1 93.8(3) . . ?
C9 O6 Eu1 91.3(2) . . ?
C16 O7 Eu1 113.1(3) . 2_545 ?
C16 O8 Eu1 172.3(3) . 4_565 ?
C16 O8 Eu1 78.9(3) . 2_545 ?
Eu1 O8 Eu1 96.83(10) 4_565 2_545 ?
C17 O9 Eu2 136.2(3) . . ?
C24 O11 Eu1 134.9(3) . . ?
C25 N1 C36 117.5(4) . . ?
C25 N1 Eu1 123.8(3) . . ?
C36 N1 Eu1 118.8(3) . . ?
C34 N2 C35 118.4(4) . . ?
C34 N2 Eu1 120.7(3) . . ?
C35 N2 Eu1 120.9(3) . . ?
C46 N3 C47 117.7(4) . . ?
C46 N3 Eu2 122.6(3) . . ?
C47 N3 Eu2 119.6(3) . . ?
C37 N4 C48 117.9(4) . . ?
C37 N4 Eu2 123.6(3) . . ?
C48 N4 Eu2 118.2(3) . . ?
O2 C1 O1 123.5(4) . . ?
O2 C1 C2 118.2(4) . . ?
O1 C1 C2 118.2(4) . . ?
C3 C2 C7 119.1(4) . . ?
C3 C2 C1 121.0(4) . . ?
C7 C2 C1 119.9(4) . . ?
C4 C3 C2 120.4(4) . . ?
C5 C4 C3 120.0(4) . . ?
C4 C5 C6 120.7(4) . . ?
C7 C6 C5 118.9(4) . . ?
C7 C6 C8 120.1(4) . . ?
C5 C6 C8 121.0(4) . . ?
C2 C7 C6 120.9(4) . . ?
O3 C8 O4 123.7(4) . . ?
O3 C8 C6 119.3(4) . . ?
O4 C8 C6 117.0(4) . . ?
O6 C9 O5 122.0(4) . . ?
O6 C9 C10 119.1(4) . . ?
O5 C9 C10 118.9(4) . . ?
O6 C9 Eu1 62.4(2) . . ?
O5 C9 Eu1 59.7(2) . . ?
C10 C9 Eu1 177.6(3) . . ?
C11 C10 C15 119.2(4) . . ?
C11 C10 C9 120.6(4) . . ?
C15 C10 C9 120.2(4) . . ?
C10 C11 C12 120.4(4) . . ?
C13 C12 C11 119.5(4) . . ?
C14 C13 C12 120.7(4) . . ?
C13 C14 C15 119.7(4) . . ?
C13 C14 C16 120.1(4) . . ?
C15 C14 C16 120.1(4) . . ?
C14 C15 C10 120.3(4) . . ?
O8 C16 O7 122.8(4) . . ?
O8 C16 C14 120.0(4) . . ?
O7 C16 C14 117.2(4) . . ?
O8 C16 Eu1 77.8(3) . 2_545 ?
O7 C16 Eu1 45.1(2) . 2_545 ?
C14 C16 Eu1 161.8(3) . 2_545 ?
O10 C17 O9 124.8(4) . . ?
O10 C17 C18 118.6(4) . . ?
O9 C17 C18 116.6(4) . . ?
C23 C18 C19 118.6(4) . . ?
C23 C18 C17 122.1(4) . . ?
C19 C18 C17 119.2(4) . . ?
C20 C19 C18 120.3(4) . . ?
C19 C20 C21 120.8(4) . . ?
C20 C21 C22 120.3(4) . . ?
C21 C22 C23 118.5(4) . . ?
C21 C22 C24 119.6(4) . . ?
C23 C22 C24 121.9(4) . . ?
C18 C23 C22 121.4(4) . . ?
O12 C24 O11 124.9(4) . . ?
O12 C24 C22 117.1(4) . . ?
O11 C24 C22 117.9(4) . . ?
N1 C25 C26 123.5(5) . . ?
C27 C26 C25 119.4(5) . . ?
C26 C27 C28 119.4(5) . . ?
C27 C28 C36 118.1(5) . . ?
C27 C28 C29 123.0(5) . . ?
C36 C28 C29 118.9(5) . . ?
C30 C29 C28 121.2(5) . . ?
C29 C30 C31 121.6(5) . . ?
C32 C31 C35 118.0(5) . . ?
C32 C31 C30 123.4(5) . . ?
C35 C31 C30 118.6(5) . . ?
C33 C32 C31 119.9(5) . . ?
C32 C33 C34 119.0(6) . . ?
N2 C34 C33 123.2(5) . . ?
N2 C35 C31 121.5(5) . . ?
N2 C35 C36 118.1(4) . . ?
C31 C35 C36 120.4(4) . . ?
N1 C36 C28 122.0(4) . . ?
N1 C36 C35 118.9(4) . . ?
C28 C36 C35 119.1(4) . . ?
N4 C37 C38 124.7(5) . . ?
C39 C38 C37 118.5(5) . . ?
C38 C39 C40 119.6(5) . . ?
C39 C40 C48 117.6(5) . . ?
C39 C40 C41 123.2(5) . . ?
C48 C40 C41 119.2(5) . . ?
C42 C41 C40 121.4(5) . . ?
C41 C42 C43 121.3(5) . . ?
C44 C43 C47 117.2(5) . . ?
C44 C43 C42 123.5(5) . . ?
C47 C43 C42 119.2(5) . . ?
C45 C44 C43 120.5(5) . . ?
C44 C45 C46 118.4(5) . . ?
N3 C46 C45 124.0(5) . . ?
N3 C47 C43 122.2(4) . . ?
N3 C47 C48 118.2(4) . . ?
C43 C47 C48 119.6(4) . . ?
N4 C48 C40 121.6(4) . . ?
N4 C48 C47 119.1(4) . . ?
C40 C48 C47 119.3(4) . . ?
C24 O12 Eu1 144.5(3) . 3_566 ?

loop_
_geom_bond_atom_site_label_1
_geom_bond_atom_site_label_2
_geom_bond_distance
_geom_bond_site_symmetry_2
_geom_bond_publ_flag
Eu1 O12 2.355(3) 3_566 ?
Eu1 O8 2.377(3) 4_566 ?
Eu1 O11 2.383(3) . ?
Eu1 O7 2.394(3) 2 ?
Eu1 O5 2.447(3) . ?
Eu1 O6 2.507(3) . ?
Eu1 N2 2.572(4) . ?
Eu1 N1 2.624(4) . ?
Eu1 C9 2.828(4) . ?
Eu1 O8 3.100(3) 2 ?
Eu1 C16 3.112(5) 2 ?
Eu1 Eu1 4.1246(6) 3_566 ?
Eu2 O2 2.339(3) 3_676 ?
Eu2 O1 2.359(3) . ?
Eu2 O4 2.359(3) 1_545 ?
Eu2 O9 2.429(3) . ?
Eu2 O14 2.454(3) . ?
Eu2 O13 2.459(3) . ?
Eu2 N3 2.574(4) . ?
Eu2 N4 2.606(4) . ?
O1 C1 1.270(5) . ?
O2 C1 1.259(5) . ?
O2 Eu2 2.339(3) 3_676 ?
O3 C8 1.243(5) . ?
O4 C8 1.264(5) . ?
O4 Eu2 2.359(3) 1_565 ?
O5 C9 1.264(5) . ?
O6 C9 1.254(5) . ?
O7 C16 1.261(5) . ?
O7 Eu1 2.394(3) 2_545 ?
O8 C16 1.256(5) . ?
O8 Eu1 2.377(3) 4_565 ?
O8 Eu1 3.100(3) 2_545 ?
O9 C17 1.268(5) . ?
O10 C17 1.246(5) . ?
O11 C24 1.267(5) . ?
N1 C25 1.321(6) . ?
N1 C36 1.362(5) . ?
N2 C34 1.325(6) . ?
N2 C35 1.364(6) . ?
N3 C46 1.323(6) . ?
N3 C47 1.362(5) . ?
N4 C37 1.308(6) . ?
N4 C48 1.359(6) . ?
C1 C2 1.504(6) . ?
C2 C3 1.389(6) . ?
C2 C7 1.390(6) . ?
C3 C4 1.382(6) . ?
C4 C5 1.379(6) . ?
C5 C6 1.390(6) . ?
C6 C7 1.388(6) . ?
C6 C8 1.505(6) . ?
C9 C10 1.510(6) . ?
C10 C11 1.385(6) . ?
C10 C15 1.393(5) . ?
C11 C12 1.387(6) . ?
C12 C13 1.384(6) . ?
C13 C14 1.374(6) . ?
C14 C15 1.386(6) . ?
C14 C16 1.515(6) . ?
C16 Eu1 3.112(5) 2_545 ?
C17 C18 1.519(6) . ?
C18 C23 1.383(6) . ?
C18 C19 1.398(6) . ?
C19 C20 1.368(6) . ?
C20 C21 1.384(6) . ?
C21 C22 1.388(6) . ?
C22 C23 1.400(6) . ?
C22 C24 1.500(6) . ?
C24 O12 1.254(5) . ?
C25 C26 1.399(7) . ?
C26 C27 1.352(7) . ?
C27 C28 1.390(7) . ?
C28 C36 1.415(6) . ?
C28 C29 1.441(7) . ?
C29 C30 1.333(7) . ?
C30 C31 1.428(7) . ?
C31 C32 1.390(7) . ?
C31 C35 1.412(6) . ?
C32 C33 1.362(8) . ?
C33 C34 1.393(7) . ?
C35 C36 1.426(6) . ?
C37 C38 1.385(6) . ?
C38 C39 1.357(8) . ?
C39 C40 1.405(7) . ?
C40 C48 1.417(6) . ?
C40 C41 1.429(7) . ?
C41 C42 1.338(7) . ?
C42 C43 1.430(7) . ?
C43 C44 1.398(7) . ?
C43 C47 1.413(6) . ?
C44 C45 1.356(7) . ?
C45 C46 1.393(7) . ?
C47 C48 1.433(6) . ?
O12 Eu1 2.355(3) 3_566 ?

loop_
_geom_torsion_atom_site_label_1
_geom_torsion_atom_site_label_2
_geom_torsion_atom_site_label_3
_geom_torsion_atom_site_label_4
_geom_torsion
_geom_torsion_site_symmetry_1
_geom_torsion_site_symmetry_2
_geom_torsion_site_symmetry_3
_geom_torsion_site_symmetry_4
_geom_torsion_publ_flag
O2 Eu2 O1 C1 10.5(4) 3_676 . . . ?
O4 Eu2 O1 C1 139.3(4) 1_545 . . . ?
O9 Eu2 O1 C1 164.6(4) . . . . ?
O14 Eu2 O1 C1 89.0(4) . . . . ?
O13 Eu2 O1 C1 -43.7(5) . . . . ?
N3 Eu2 O1 C1 -127.2(4) . . . . ?
N4 Eu2 O1 C1 -69.0(4) . . . . ?
O12 Eu1 O5 C9 -5.6(3) 3_566 . . . ?
O8 Eu1 O5 C9 131.4(3) 4_566 . . . ?
O11 Eu1 O5 C9 -155.3(3) . . . . ?
O7 Eu1 O5 C9 -80.7(3) 2 . . . ?
O6 Eu1 O5 C9 -1.1(2) . . . . ?
N2 Eu1 O5 C9 67.3(3) . . . . ?
N1 Eu1 O5 C9 131.0(3) . . . . ?
O8 Eu1 O5 C9 -89.0(3) 2 . . . ?
C16 Eu1 O5 C9 -84.0(3) 2 . . . ?
Eu1 Eu1 O5 C9 -112.6(2) 3_566 . . . ?
O12 Eu1 O6 C9 177.5(3) 3_566 . . . ?
O8 Eu1 O6 C9 -141.8(3) 4_566 . . . ?
O11 Eu1 O6 C9 41.5(3) . . . . ?
O7 Eu1 O6 C9 86.3(3) 2 . . . ?
O5 Eu1 O6 C9 1.2(2) . . . . ?
N2 Eu1 O6 C9 -97.7(3) . . . . ?
N1 Eu1 O6 C9 -47.5(3) . . . . ?
O8 Eu1 O6 C9 117.7(3) 2 . . . ?
C16 Eu1 O6 C9 101.8(3) 2 . . . ?
Eu1 Eu1 O6 C9 145.4(2) 3_566 . . . ?
O2 Eu2 O9 C17 -10.1(5) 3_676 . . . ?
O1 Eu2 O9 C17 -63.3(4) . . . . ?
O4 Eu2 O9 C17 104.5(4) 1_545 . . . ?
O14 Eu2 O9 C17 24.5(4) . . . . ?
O13 Eu2 O9 C17 142.1(4) . . . . ?
N3 Eu2 O9 C17 -168.5(4) . . . . ?
N4 Eu2 O9 C17 -125.5(4) . . . . ?
O12 Eu1 O11 C24 31.6(4) 3_566 . . . ?
O8 Eu1 O11 C24 -29.3(4) 4_566 . . . ?
O7 Eu1 O11 C24 104.4(4) 2 . . . ?
O5 Eu1 O11 C24 179.7(4) . . . . ?
O6 Eu1 O11 C24 148.7(3) . . . . ?
N2 Eu1 O11 C24 -96.1(4) . . . . ?
N1 Eu1 O11 C24 -108.8(4) . . . . ?
C9 Eu1 O11 C24 167.8(4) . . . . ?
O8 Eu1 O11 C24 57.3(4) 2 . . . ?
C16 Eu1 O11 C24 82.1(4) 2 . . . ?
Eu1 Eu1 O11 C24 19.7(4) 3_566 . . . ?
O12 Eu1 N1 C25 -142.9(3) 3_566 . . . ?
O8 Eu1 N1 C25 -90.1(4) 4_566 . . . ?
O11 Eu1 N1 C25 -7.5(3) . . . . ?
O7 Eu1 N1 C25 42.4(4) 2 . . . ?
O5 Eu1 N1 C25 89.6(4) . . . . ?
O6 Eu1 N1 C25 128.4(4) . . . . ?
N2 Eu1 N1 C25 -177.9(4) . . . . ?
C9 Eu1 N1 C25 109.3(4) . . . . ?
O8 Eu1 N1 C25 -28.5(4) 2 . . . ?
C16 Eu1 N1 C25 10.4(5) 2 . . . ?
Eu1 Eu1 N1 C25 -62.4(4) 3_566 . . . ?
O12 Eu1 N1 C36 37.3(4) 3_566 . . . ?
O8 Eu1 N1 C36 90.1(3) 4_566 . . . ?
O11 Eu1 N1 C36 172.7(3) . . . . ?
O7 Eu1 N1 C36 -137.5(3) 2 . . . ?
O5 Eu1 N1 C36 -90.2(3) . . . . ?
O6 Eu1 N1 C36 -51.4(3) . . . . ?
N2 Eu1 N1 C36 2.2(3) . . . . ?
C9 Eu1 N1 C36 -70.5(3) . . . . ?
O8 Eu1 N1 C36 151.7(3) 2 . . . ?
C16 Eu1 N1 C36 -169.4(3) 2 . . . ?
Eu1 Eu1 N1 C36 117.8(3) 3_566 . . . ?
O12 Eu1 N2 C34 22.5(4) 3_566 . . . ?
O8 Eu1 N2 C34 99.4(4) 4_566 . . . ?
O11 Eu1 N2 C34 165.3(4) . . . . ?
O7 Eu1 N2 C34 -48.9(5) 2 . . . ?
O5 Eu1 N2 C34 -107.5(4) . . . . ?
O6 Eu1 N2 C34 -55.2(4) . . . . ?
N1 Eu1 N2 C34 179.0(4) . . . . ?
C9 Eu1 N2 C34 -82.3(4) . . . . ?
O8 Eu1 N2 C34 33.9(5) 2 . . . ?
C16 Eu1 N2 C34 -11.1(5) 2 . . . ?
Eu1 Eu1 N2 C34 72.4(4) 3_566 . . . ?
O12 Eu1 N2 C35 -159.6(4) 3_566 . . . ?
O8 Eu1 N2 C35 -82.7(3) 4_566 . . . ?
O11 Eu1 N2 C35 -16.8(4) . . . . ?
O7 Eu1 N2 C35 129.0(3) 2 . . . ?
O5 Eu1 N2 C35 70.4(3) . . . . ?
O6 Eu1 N2 C35 122.7(4) . . . . ?
N1 Eu1 N2 C35 -3.1(3) . . . . ?
C9 Eu1 N2 C35 95.6(4) . . . . ?
O8 Eu1 N2 C35 -148.2(3) 2 . . . ?
C16 Eu1 N2 C35 166.8(3) 2 . . . ?
Eu1 Eu1 N2 C35 -109.7(3) 3_566 . . . ?
O2 Eu2 N3 C46 152.4(3) 3_676 . . . ?
O1 Eu2 N3 C46 -119.3(4) . . . . ?
O4 Eu2 N3 C46 32.2(4) 1_545 . . . ?
O9 Eu2 N3 C46 -45.0(3) . . . . ?
O14 Eu2 N3 C46 -23.4(4) . . . . ?
O13 Eu2 N3 C46 101.6(4) . . . . ?
N4 Eu2 N3 C46 176.2(4) . . . . ?
O2 Eu2 N3 C47 -32.5(4) 3_676 . . . ?
O1 Eu2 N3 C47 55.9(3) . . . . ?
O4 Eu2 N3 C47 -152.7(3) 1_545 . . . ?
O9 Eu2 N3 C47 130.2(3) . . . . ?
O14 Eu2 N3 C47 151.7(3) . . . . ?
O13 Eu2 N3 C47 -83.3(3) . . . . ?
N4 Eu2 N3 C47 -8.7(3) . . . . ?
O2 Eu2 N4 C37 -14.6(4) 3_676 . . . ?
O1 Eu2 N4 C37 70.0(4) . . . . ?
O4 Eu2 N4 C37 -127.5(4) 1_545 . . . ?
O9 Eu2 N4 C37 135.5(4) . . . . ?
O14 Eu2 N4 C37 24.0(5) . . . . ?
O13 Eu2 N4 C37 -93.1(4) . . . . ?
N3 Eu2 N4 C37 -178.6(4) . . . . ?
O2 Eu2 N4 C48 172.1(3) 3_676 . . . ?
O1 Eu2 N4 C48 -103.3(3) . . . . ?
O4 Eu2 N4 C48 59.2(4) 1_545 . . . ?
O9 Eu2 N4 C48 -37.8(4) . . . . ?
O14 Eu2 N4 C48 -149.4(3) . . . . ?
O13 Eu2 N4 C48 93.6(3) . . . . ?
N3 Eu2 N4 C48 8.1(3) . . . . ?
Eu2 O2 C1 O1 123.9(5) 3_676 . . . ?
Eu2 O2 C1 C2 -55.9(7) 3_676 . . . ?
Eu2 O1 C1 O2 -56.5(7) . . . . ?
Eu2 O1 C1 C2 123.3(4) . . . . ?
O2 C1 C2 C3 163.0(4) . . . . ?
O1 C1 C2 C3 -16.8(6) . . . . ?
O2 C1 C2 C7 -15.0(6) . . . . ?
O1 C1 C2 C7 165.2(4) . . . . ?
C7 C2 C3 C4 0.8(7) . . . . ?
C1 C2 C3 C4 -177.2(4) . . . . ?
C2 C3 C4 C5 -0.1(7) . . . . ?
C3 C4 C5 C6 -0.9(7) . . . . ?
C4 C5 C6 C7 1.2(7) . . . . ?
C4 C5 C6 C8 -178.6(4) . . . . ?
C3 C2 C7 C6 -0.5(6) . . . . ?
C1 C2 C7 C6 177.6(4) . . . . ?
C5 C6 C7 C2 -0.5(7) . . . . ?
C8 C6 C7 C2 179.3(4) . . . . ?
Eu2 O4 C8 O3 -3.4(8) 1_565 . . . ?
Eu2 O4 C8 C6 177.2(3) 1_565 . . . ?
C7 C6 C8 O3 -19.0(7) . . . . ?
C5 C6 C8 O3 160.8(5) . . . . ?
C7 C6 C8 O4 160.5(4) . . . . ?
C5 C6 C8 O4 -19.7(7) . . . . ?
Eu1 O6 C9 O5 -2.1(4) . . . . ?
Eu1 O6 C9 C10 177.9(3) . . . . ?
Eu1 O5 C9 O6 2.1(5) . . . . ?
Eu1 O5 C9 C10 -177.8(3) . . . . ?
O12 Eu1 C9 O6 -2.4(3) 3_566 . . . ?
O8 Eu1 C9 O6 78.3(4) 4_566 . . . ?
O11 Eu1 C9 O6 -150.3(2) . . . . ?
O7 Eu1 C9 O6 -85.8(3) 2 . . . ?
O5 Eu1 C9 O6 -177.9(4) . . . . ?
N2 Eu1 C9 O6 73.9(3) . . . . ?
N1 Eu1 C9 O6 135.9(3) . . . . ?
O8 Eu1 C9 O6 -72.2(3) 2 . . . ?
C16 Eu1 C9 O6 -79.0(3) 2 . . . ?
Eu1 Eu1 C9 O6 -59.3(3) 3_566 . . . ?
O12 Eu1 C9 O5 175.5(2) 3_566 . . . ?
O8 Eu1 C9 O5 -103.8(4) 4_566 . . . ?
O11 Eu1 C9 O5 27.7(3) . . . . ?
O7 Eu1 C9 O5 92.1(3) 2 . . . ?
O6 Eu1 C9 O5 177.9(4) . . . . ?
N2 Eu1 C9 O5 -108.1(3) . . . . ?
N1 Eu1 C9 O5 -46.1(3) . . . . ?
O8 Eu1 C9 O5 105.8(3) 2 . . . ?
C16 Eu1 C9 O5 98.9(3) 2 . . . ?
Eu1 Eu1 C9 O5 118.7(2) 3_566 . . . ?
O12 Eu1 C9 C10 -132(8) 3_566 . . . ?
O8 Eu1 C9 C10 -51(8) 4_566 . . . ?
O11 Eu1 C9 C10 80(8) . . . . ?
O7 Eu1 C9 C10 145(8) 2 . . . ?
O5 Eu1 C9 C10 53(8) . . . . ?
O6 Eu1 C9 C10 -129(8) . . . . ?
N2 Eu1 C9 C10 -55(8) . . . . ?
N1 Eu1 C9 C10 7(8) . . . . ?
O8 Eu1 C9 C10 158(8) 2 . . . ?
C16 Eu1 C9 C10 152(8) 2 . . . ?
Eu1 Eu1 C9 C10 171(8) 3_566 . . . ?
O6 C9 C10 C11 157.3(4) . . . . ?
O5 C9 C10 C11 -22.7(6) . . . . ?
Eu1 C9 C10 C11 -74(8) . . . . ?
O6 C9 C10 C15 -22.3(6) . . . . ?
O5 C9 C10 C15 157.6(4) . . . . ?
Eu1 C9 C10 C15 106(8) . . . . ?
C15 C10 C11 C12 0.7(7) . . . . ?
C9 C10 C11 C12 -179.0(4) . . . . ?
C10 C11 C12 C13 -0.1(8) . . . . ?
C11 C12 C13 C14 -1.7(8) . . . . ?
C12 C13 C14 C15 2.9(7) . . . . ?
C12 C13 C14 C16 -174.3(4) . . . . ?
C13 C14 C15 C10 -2.3(6) . . . . ?
C16 C14 C15 C10 174.9(4) . . . . ?
C11 C10 C15 C14 0.5(6) . . . . ?
C9 C10 C15 C14 -179.8(4) . . . . ?
Eu1 O8 C16 O7 55(2) 4_565 . . . ?
Eu1 O8 C16 O7 -1.8(4) 2_545 . . . ?
Eu1 O8 C16 C14 -128(2) 4_565 . . . ?
Eu1 O8 C16 C14 175.6(4) 2_545 . . . ?
Eu1 O8 C16 Eu1 56(2) 4_565 . . 2_545 ?
Eu1 O7 C16 O8 2.5(5) 2_545 . . . ?
Eu1 O7 C16 C14 -175.0(3) 2_545 . . . ?
C13 C14 C16 O8 -1.0(6) . . . . ?
C15 C14 C16 O8 -178.1(4) . . . . ?
C13 C14 C16 O7 176.6(4) . . . . ?
C15 C14 C16 O7 -0.6(6) . . . . ?
C13 C14 C16 Eu1 165.2(7) . . . 2_545 ?
C15 C14 C16 Eu1 -12.0(11) . . . 2_545 ?
Eu2 O9 C17 O10 -2.8(7) . . . . ?
Eu2 O9 C17 C18 176.5(3) . . . . ?
O10 C17 C18 C23 -160.0(4) . . . . ?
O9 C17 C18 C23 20.6(6) . . . . ?
O10 C17 C18 C19 21.9(6) . . . . ?
O9 C17 C18 C19 -157.4(4) . . . . ?
C23 C18 C19 C20 -2.2(7) . . . . ?
C17 C18 C19 C20 175.9(4) . . . . ?
C18 C19 C20 C21 1.4(7) . . . . ?
C19 C20 C21 C22 1.0(7) . . . . ?
C20 C21 C22 C23 -2.5(6) . . . . ?
C20 C21 C22 C24 175.6(4) . . . . ?
C19 C18 C23 C22 0.7(6) . . . . ?
C17 C18 C23 C22 -177.4(4) . . . . ?
C21 C22 C23 C18 1.6(6) . . . . ?
C24 C22 C23 C18 -176.4(4) . . . . ?
Eu1 O11 C24 O12 -20.4(7) . . . . ?
Eu1 O11 C24 C22 158.7(3) . . . . ?
C21 C22 C24 O12 8.8(6) . . . . ?
C23 C22 C24 O12 -173.2(4) . . . . ?
C21 C22 C24 O11 -170.3(4) . . . . ?
C23 C22 C24 O11 7.7(6) . . . . ?
C36 N1 C25 C26 -1.5(7) . . . . ?
Eu1 N1 C25 C26 178.7(4) . . . . ?
N1 C25 C26 C27 0.2(8) . . . . ?
C25 C26 C27 C28 1.5(8) . . . . ?
C26 C27 C28 C36 -1.7(7) . . . . ?
C26 C27 C28 C29 176.9(5) . . . . ?
C27 C28 C29 C30 179.6(5) . . . . ?
C36 C28 C29 C30 -1.8(8) . . . . ?
C28 C29 C30 C31 -2.4(9) . . . . ?
C29 C30 C31 C32 -176.1(6) . . . . ?
C29 C30 C31 C35 4.1(8) . . . . ?
C35 C31 C32 C33 -0.7(9) . . . . ?
C30 C31 C32 C33 179.6(6) . . . . ?
C31 C32 C33 C34 1.1(10) . . . . ?
C35 N2 C34 C33 0.1(8) . . . . ?
Eu1 N2 C34 C33 178.0(5) . . . . ?
C32 C33 C34 N2 -0.8(10) . . . . ?
C34 N2 C35 C31 0.3(7) . . . . ?
Eu1 N2 C35 C31 -177.6(3) . . . . ?
C34 N2 C35 C36 -178.3(4) . . . . ?
Eu1 N2 C35 C36 3.7(5) . . . . ?
C32 C31 C35 N2 0.0(7) . . . . ?
C30 C31 C35 N2 179.7(5) . . . . ?
C32 C31 C35 C36 178.6(5) . . . . ?
C30 C31 C35 C36 -1.6(7) . . . . ?
C25 N1 C36 C28 1.1(6) . . . . ?
Eu1 N1 C36 C28 -179.1(3) . . . . ?
C25 N1 C36 C35 178.7(4) . . . . ?
Eu1 N1 C36 C35 -1.4(5) . . . . ?
C27 C28 C36 N1 0.5(7) . . . . ?
C29 C28 C36 N1 -178.3(4) . . . . ?
C27 C28 C36 C35 -177.2(4) . . . . ?
C29 C28 C36 C35 4.1(7) . . . . ?
N2 C35 C36 N1 -1.4(6) . . . . ?
C31 C35 C36 N1 179.9(4) . . . . ?
N2 C35 C36 C28 176.3(4) . . . . ?
C31 C35 C36 C28 -2.4(7) . . . . ?
C48 N4 C37 C38 2.0(8) . . . . ?
Eu2 N4 C37 C38 -171.4(4) . . . . ?
N4 C37 C38 C39 -0.2(9) . . . . ?
C37 C38 C39 C40 -1.9(9) . . . . ?
C38 C39 C40 C48 2.2(8) . . . . ?
C38 C39 C40 C41 -179.4(5) . . . . ?
C39 C40 C41 C42 -179.4(6) . . . . ?
C48 C40 C41 C42 -1.0(9) . . . . ?
C40 C41 C42 C43 0.0(9) . . . . ?
C41 C42 C43 C44 -175.8(6) . . . . ?
C41 C42 C43 C47 1.5(9) . . . . ?
C47 C43 C44 C45 1.3(8) . . . . ?
C42 C43 C44 C45 178.6(5) . . . . ?
C43 C44 C45 C46 0.7(8) . . . . ?
C47 N3 C46 C45 -0.8(7) . . . . ?
Eu2 N3 C46 C45 174.4(4) . . . . ?
C44 C45 C46 N3 -1.0(8) . . . . ?
C46 N3 C47 C43 2.9(7) . . . . ?
Eu2 N3 C47 C43 -172.4(3) . . . . ?
C46 N3 C47 C48 -175.8(4) . . . . ?
Eu2 N3 C47 C48 8.8(5) . . . . ?
C44 C43 C47 N3 -3.2(7) . . . . ?
C42 C43 C47 N3 179.4(5) . . . . ?
C44 C43 C47 C48 175.5(5) . . . . ?
C42 C43 C47 C48 -1.9(7) . . . . ?
C37 N4 C48 C40 -1.5(7) . . . . ?
Eu2 N4 C48 C40 172.2(3) . . . . ?
C37 N4 C48 C47 178.9(4) . . . . ?
Eu2 N4 C48 C47 -7.4(6) . . . . ?
C39 C40 C48 N4 -0.5(7) . . . . ?
C41 C40 C48 N4 -179.0(5) . . . . ?
C39 C40 C48 C47 179.1(5) . . . . ?
C41 C40 C48 C47 0.6(7) . . . . ?
N3 C47 C48 N4 -0.8(7) . . . . ?
C43 C47 C48 N4 -179.6(4) . . . . ?
N3 C47 C48 C40 179.6(4) . . . . ?
C43 C47 C48 C40 0.9(7) . . . . ?
O11 C24 O12 Eu1 -4.9(8) . . . 3_566 ?
C22 C24 O12 Eu1 176.1(3) . . . 3_566 ?
